data_4082708
loop_
_publ_author_name
'Bernhammer, Jan C.'
'Huynh, Han Vinh'

_publ_section_title
;
 Benzimidazolin-2-ylidene Complexes of Palladium(II) Featuring a Thioether
 Moiety: Synthesis, Characterization, Molecular Dynamics, and Catalytic
 Activities
;
_journal_issue 5
_journal_name_full Organometallics
_journal_page_first 1266
_journal_paper_doi 10.1021/om500083r
_journal_volume 33
_journal_year 2014
_chemical_formula_sum 'C29 H42 Br2 N4 Pd S'
_chemical_formula_weight 744.94
_chemical_name_systematic
; 
 ? 
;
_space_group_crystal_system triclinic
_space_group_IT_number 2
_space_group_name_Hall '-P 1'
_space_group_name_H-M_alt 'P -1'
_symmetry_space_group_name_Hall '-P 1'
_symmetry_space_group_name_H-M 'P -1'
_atom_sites_solution_hydrogens geom
_audit_creation_method SHELXL-2013
_cell_angle_alpha 89.396(18)
_cell_angle_beta 78.969(19)
_cell_angle_gamma 70.357(18)
_cell_formula_units_Z 2
_cell_length_a 9.026(7)
_cell_length_b 9.594(8)
_cell_length_c 19.802(17)
_cell_measurement_reflns_used 727
_cell_measurement_temperature 100(2)
_cell_measurement_theta_max 23.71
_cell_measurement_theta_min 2.43
_cell_volume 1582(2)
_computing_cell_refinement 'Bruker SMART'
_computing_data_collection 'Bruker SMART'
_computing_data_reduction 'Bruker SAINT'
_computing_molecular_graphics 'Bruker SHELXTL'
_computing_publication_material 'Bruker SHELXTL'
_computing_structure_refinement 'SHELXL-2013 (Sheldrick, 2013)'
_computing_structure_solution 'Bruker SHELXTL'
_diffrn_ambient_temperature 100(2)
_diffrn_measured_fraction_theta_full 0.999
_diffrn_measured_fraction_theta_max 0.987
_diffrn_measurement_device_type 'CCD area detector'
_diffrn_measurement_method 'phi and omega scans'
_diffrn_radiation_type MoK\a
_diffrn_radiation_wavelength 0.71073
_diffrn_reflns_av_R_equivalents 0.0585
_diffrn_reflns_av_unetI/netI 0.1205
_diffrn_reflns_Laue_measured_fraction_full 0.999
_diffrn_reflns_Laue_measured_fraction_max 0.987
_diffrn_reflns_limit_h_max 10
_diffrn_reflns_limit_h_min -11
_diffrn_reflns_limit_k_max 10
_diffrn_reflns_limit_k_min -12
_diffrn_reflns_limit_l_max 23
_diffrn_reflns_limit_l_min -25
_diffrn_reflns_number 11058
_diffrn_reflns_point_group_measured_fraction_full 0.999
_diffrn_reflns_point_group_measured_fraction_max 0.987
_diffrn_reflns_theta_full 25.242
_diffrn_reflns_theta_max 27.591
_diffrn_reflns_theta_min 2.099
_exptl_absorpt_coefficient_mu 3.201
_exptl_absorpt_correction_T_max 0.7456
_exptl_absorpt_correction_T_min 0.5853
_exptl_absorpt_correction_type multi-scan
_exptl_absorpt_process_details 'Sadabs, (Sheldrick 2008)'
_exptl_crystal_colour colourless
_exptl_crystal_density_diffrn 1.563
_exptl_crystal_density_meas ?
_exptl_crystal_description Plate
_exptl_crystal_F_000 752
_exptl_crystal_size_max 0.260
_exptl_crystal_size_mid 0.180
_exptl_crystal_size_min 0.020
_refine_diff_density_max 2.074
_refine_diff_density_min -2.445
_refine_diff_density_rms 0.195
_refine_ls_extinction_method none
_refine_ls_goodness_of_fit_ref 1.096
_refine_ls_hydrogen_treatment constr
_refine_ls_matrix_type full
_refine_ls_number_parameters 342
_refine_ls_number_reflns 7247
_refine_ls_number_restraints 0
_refine_ls_restrained_S_all 1.096
_refine_ls_R_factor_all 0.1356
_refine_ls_R_factor_gt 0.0903
_refine_ls_shift/su_max 0.000
_refine_ls_shift/su_mean 0.000
_refine_ls_structure_factor_coef Fsqd
_refine_ls_weighting_details 'w=1/[\s^2^(Fo^2^)+(0.0444P)^2^+12.1181P] where P=(Fo^2^+2Fc^2^)/3'
_refine_ls_weighting_scheme calc
_refine_ls_wR_factor_gt 0.1676
_refine_ls_wR_factor_ref 0.1874
_reflns_Friedel_coverage 0.000
_reflns_number_gt 4807
_reflns_number_total 7247
_reflns_threshold_expression 'I > 2\s(I)'
_cod_data_source_file om500083r_si_002.cif
_cod_data_source_block D583
_cod_depositor_comments
;
The following automatic conversions were performed:

'_exptl_absorpt_correction_type' value 'Multi-scan' changed to
'multi-scan' according to
/usr/data/users/saulius/crontab/automatic-downloads/current/ACS/lib/dictionaries/cif_core.dic
dictionary named 'cif_core.dic' version 2.4.2 from 2011-04-26.

Automatic conversion script
Id: cif_fix_values 2281 2013-09-26 08:29:07Z andrius 

The following automatic conversions were performed:

'_exptl_crystal_density_meas' value 'Not Measured' was changed to '?'
- the value is perceived as not measured.

Automatic conversion script
Id: cif_fix_values 3008 2015-01-20 13:52:24Z robertas 
;
_cod_database_code 4082708
_shelx_space_group_comment
; 
The symmetry employed for this shelxl refinement is uniquely defined 
by the following loop, which should always be used as a source of 
symmetry information in preference to the above space-group names. 
They are only intended as comments. 
;
_shelx_estimated_absorpt_t_min 0.490
_shelx_estimated_absorpt_t_max 0.939
_shelxl_version_number 2013-3

loop_
_space_group_symop_operation_xyz
'x, y, z'
'-x, -y, -z'

loop_
_atom_site_label
_atom_site_type_symbol
_atom_site_fract_x
_atom_site_fract_y
_atom_site_fract_z
_atom_site_U_iso_or_equiv
_atom_site_adp_type
_atom_site_occupancy
_atom_site_site_symmetry_order
_atom_site_calc_flag
_atom_site_refinement_flags_posn
_atom_site_refinement_flags_adp
Pd1 Pd 0.71778(8) 0.41655(8) 0.27504(4) 0.01341(17) Uani 1 1 d . .
Br1 Br 0.62682(10) 0.23638(10) 0.34461(5) 0.0225(2) Uani 1 1 d . .
Br2 Br 0.82236(11) 0.58842(11) 0.20525(5) 0.0240(3) Uani 1 1 d . .
S1 S 0.4751(3) 0.3261(3) 0.09440(13) 0.0283(6) Uani 1 1 d . .
N1 N 0.4211(8) 0.6396(8) 0.3628(4) 0.0147(16) Uani 1 1 d . .
N2 N 0.3914(8) 0.6139(8) 0.2576(4) 0.0140(15) Uani 1 1 d . .
N3 N 1.0546(8) 0.2470(8) 0.2871(4) 0.0128(15) Uani 1 1 d . .
N4 N 1.0021(8) 0.1674(8) 0.1956(4) 0.0154(16) Uani 1 1 d . .
C1 C 0.4957(10) 0.5681(10) 0.2999(4) 0.0150(18) Uani 1 1 d . .
C2 C 0.2628(10) 0.7285(9) 0.3603(4) 0.0120(17) Uani 1 1 d . .
C3 C 0.1384(11) 0.8168(10) 0.4110(5) 0.019(2) Uani 1 1 d . .
H3 H 0.1528 0.8313 0.4563 0.023 Uiso 1 1 calc R U
C4 C -0.0082(12) 0.8827(11) 0.3913(6) 0.029(3) Uani 1 1 d . .
H4 H -0.0976 0.9412 0.4247 0.035 Uiso 1 1 calc R U
C5 C -0.0283(11) 0.8658(11) 0.3242(6) 0.026(2) Uani 1 1 d . .
H5 H -0.1299 0.9147 0.3126 0.032 Uiso 1 1 calc R U
C6 C 0.0972(10) 0.7791(10) 0.2742(5) 0.018(2) Uani 1 1 d . .
H6 H 0.0842 0.7656 0.2285 0.022 Uiso 1 1 calc R U
C7 C 0.2438(10) 0.7125(10) 0.2941(5) 0.020(2) Uani 1 1 d . .
C8 C 0.4969(11) 0.6218(11) 0.4222(5) 0.019(2) Uani 1 1 d . .
H8A H 0.5562 0.5153 0.4256 0.023 Uiso 1 1 calc R U
H8B H 0.4128 0.6563 0.4645 0.023 Uiso 1 1 calc R U
C9 C 0.6131(11) 0.7086(11) 0.4182(5) 0.023(2) Uani 1 1 d . .
H9 H 0.6923 0.6786 0.3735 0.028 Uiso 1 1 calc R U
C10 C 0.5246(12) 0.8781(11) 0.4208(6) 0.027(2) Uani 1 1 d . .
H10A H 0.4587 0.9013 0.3854 0.041 Uiso 1 1 calc R U
H10B H 0.6035 0.9290 0.4122 0.041 Uiso 1 1 calc R U
H10C H 0.4556 0.9111 0.4663 0.041 Uiso 1 1 calc R U
C11 C 0.7037(13) 0.6671(14) 0.4767(5) 0.036(3) Uani 1 1 d . .
H11A H 0.6278 0.6967 0.5209 0.054 Uiso 1 1 calc R U
H11B H 0.7822 0.7180 0.4732 0.054 Uiso 1 1 calc R U
H11C H 0.7594 0.5596 0.4739 0.054 Uiso 1 1 calc R U
C12 C 0.4241(9) 0.5584(9) 0.1862(4) 0.0134(18) Uani 1 1 d . .
H12A H 0.5355 0.5491 0.1642 0.016 Uiso 1 1 calc R U
H12B H 0.3504 0.6301 0.1609 0.016 Uiso 1 1 calc R U
C13 C 0.4028(11) 0.4074(10) 0.1813(5) 0.019(2) Uani 1 1 d . .
H13A H 0.2877 0.4196 0.1959 0.023 Uiso 1 1 calc R U
H13B H 0.4624 0.3404 0.2128 0.023 Uiso 1 1 calc R U
C14 C 0.2896(14) 0.3679(15) 0.0631(6) 0.039(3) Uani 1 1 d . .
H14 H 0.2167 0.3241 0.0935 0.047 Uiso 1 1 calc R U
C15 C 0.2022(13) 0.5351(15) 0.0601(6) 0.045(3) Uani 1 1 d . .
H15A H 0.2734 0.5785 0.0305 0.067 Uiso 1 1 calc R U
H15B H 0.1720 0.5826 0.1067 0.067 Uiso 1 1 calc R U
H15C H 0.1054 0.5509 0.0413 0.067 Uiso 1 1 calc R U
C16 C 0.3373(18) 0.2918(19) -0.0089(6) 0.065(4) Uani 1 1 d . .
H16A H 0.2443 0.3218 -0.0312 0.097 Uiso 1 1 calc R U
H16B H 0.3745 0.1840 -0.0054 0.097 Uiso 1 1 calc R U
H16C H 0.4238 0.3206 -0.0363 0.097 Uiso 1 1 calc R U
C17 C 0.9408(10) 0.2637(10) 0.2510(5) 0.0150(18) Uani 1 1 d . .
C18 C 1.1952(10) 0.1378(10) 0.2543(5) 0.0151(18) Uani 1 1 d . .
C19 C 1.3469(10) 0.0818(10) 0.2719(5) 0.0159(19) Uani 1 1 d . .
H19 H 1.3689 0.1177 0.3121 0.019 Uiso 1 1 calc R U
C20 C 1.4621(10) -0.0281(10) 0.2275(5) 0.020(2) Uani 1 1 d . .
H20 H 1.5662 -0.0703 0.2377 0.024 Uiso 1 1 calc R U
C21 C 1.4305(11) -0.0790(11) 0.1682(5) 0.025(2) Uani 1 1 d . .
H21 H 1.5137 -0.1548 0.1390 0.030 Uiso 1 1 calc R U
C22 C 1.2809(10) -0.0222(10) 0.1505(5) 0.0171(19) Uani 1 1 d . .
H22 H 1.2594 -0.0556 0.1096 0.021 Uiso 1 1 calc R U
C23 C 1.1635(10) 0.0874(10) 0.1966(5) 0.0160(19) Uani 1 1 d . .
C24 C 1.0258(10) 0.3309(9) 0.3531(4) 0.0126(17) Uani 1 1 d . .
H24 H 0.9107 0.3967 0.3621 0.015 Uiso 1 1 calc R U
C25 C 1.0443(14) 0.2287(12) 0.4125(5) 0.030(2) Uani 1 1 d . .
H25A H 0.9747 0.1691 0.4131 0.045 Uiso 1 1 calc R U
H25B H 1.0138 0.2882 0.4561 0.045 Uiso 1 1 calc R U
H25C H 1.1563 0.1630 0.4066 0.045 Uiso 1 1 calc R U
C26 C 1.1244(11) 0.4326(11) 0.3490(5) 0.025(2) Uani 1 1 d . .
H26A H 1.2389 0.3730 0.3400 0.038 Uiso 1 1 calc R U
H26B H 1.0963 0.4912 0.3927 0.038 Uiso 1 1 calc R U
H26C H 1.1017 0.4993 0.3116 0.038 Uiso 1 1 calc R U
C27 C 0.9052(11) 0.1548(11) 0.1454(5) 0.021(2) Uani 1 1 d . .
H27 H 0.7943 0.2261 0.1625 0.025 Uiso 1 1 calc R U
C28 C 0.8906(12) 0.0011(11) 0.1421(6) 0.028(2) Uani 1 1 d . .
H28A H 0.9965 -0.0726 0.1243 0.042 Uiso 1 1 calc R U
H28B H 0.8172 0.0002 0.1116 0.042 Uiso 1 1 calc R U
H28C H 0.8486 -0.0231 0.1885 0.042 Uiso 1 1 calc R U
C29 C 0.9648(14) 0.2033(12) 0.0750(5) 0.033(3) Uani 1 1 d . .
H29A H 0.9644 0.3051 0.0796 0.049 Uiso 1 1 calc R U
H29B H 0.8941 0.1992 0.0437 0.049 Uiso 1 1 calc R U
H29C H 1.0743 0.1370 0.0563 0.049 Uiso 1 1 calc R U

loop_
_atom_site_aniso_label
_atom_site_aniso_U_11
_atom_site_aniso_U_22
_atom_site_aniso_U_33
_atom_site_aniso_U_23
_atom_site_aniso_U_13
_atom_site_aniso_U_12
Pd1 0.0089(3) 0.0115(3) 0.0172(4) 0.0005(3) -0.0039(2) 0.0006(2)
Br1 0.0159(5) 0.0158(5) 0.0339(6) 0.0038(4) -0.0033(4) -0.0038(4)
Br2 0.0173(5) 0.0206(5) 0.0313(6) 0.0068(4) -0.0022(4) -0.0046(4)
S1 0.0344(14) 0.0302(15) 0.0186(13) -0.0059(11) -0.0004(11) -0.0113(12)
N1 0.013(3) 0.014(4) 0.019(4) 0.005(3) -0.007(3) -0.005(3)
N2 0.011(3) 0.013(4) 0.018(4) 0.003(3) -0.003(3) -0.002(3)
N3 0.009(3) 0.014(4) 0.015(4) 0.003(3) -0.005(3) -0.002(3)
N4 0.012(3) 0.015(4) 0.014(4) 0.000(3) -0.003(3) 0.002(3)
C1 0.023(5) 0.013(4) 0.012(5) 0.001(3) -0.003(4) -0.010(4)
C2 0.018(4) 0.008(4) 0.015(5) 0.002(3) -0.006(3) -0.010(3)
C3 0.024(5) 0.017(5) 0.020(5) -0.008(4) 0.002(4) -0.016(4)
C4 0.023(5) 0.015(5) 0.039(7) -0.002(4) 0.019(4) -0.006(4)
C5 0.011(4) 0.020(5) 0.042(7) 0.009(5) 0.004(4) -0.002(4)
C6 0.017(4) 0.011(4) 0.028(5) 0.005(4) -0.010(4) -0.003(4)
C7 0.017(4) 0.011(5) 0.027(6) 0.005(4) 0.002(4) -0.003(4)
C8 0.027(5) 0.022(5) 0.015(5) 0.007(4) -0.014(4) -0.011(4)
C9 0.027(5) 0.026(5) 0.015(5) -0.006(4) 0.002(4) -0.011(4)
C10 0.034(6) 0.015(5) 0.039(6) 0.006(4) -0.013(5) -0.013(4)
C11 0.033(6) 0.053(8) 0.026(6) -0.006(5) -0.004(5) -0.020(6)
C12 0.008(4) 0.016(4) 0.019(5) 0.005(4) -0.009(3) -0.004(3)
C13 0.018(4) 0.018(5) 0.018(5) 0.007(4) -0.004(4) -0.002(4)
C14 0.045(7) 0.063(9) 0.024(6) 0.006(6) -0.012(5) -0.033(7)
C15 0.025(6) 0.081(10) 0.032(7) 0.024(7) -0.017(5) -0.017(6)
C16 0.081(11) 0.099(13) 0.029(8) -0.010(8) -0.003(7) -0.055(10)
C17 0.018(4) 0.011(4) 0.017(5) 0.008(4) -0.003(4) -0.006(4)
C18 0.017(4) 0.011(4) 0.017(5) -0.001(4) -0.002(4) -0.005(3)
C19 0.015(4) 0.010(4) 0.026(5) 0.007(4) -0.008(4) -0.006(3)
C20 0.012(4) 0.012(5) 0.032(6) 0.005(4) -0.006(4) 0.001(3)
C21 0.012(4) 0.020(5) 0.034(6) 0.001(4) 0.008(4) 0.000(4)
C22 0.022(5) 0.014(5) 0.015(5) 0.002(4) -0.002(4) -0.007(4)
C23 0.011(4) 0.017(5) 0.015(5) 0.006(4) 0.000(3) 0.000(4)
C24 0.011(4) 0.010(4) 0.017(5) 0.002(3) -0.003(3) -0.004(3)
C25 0.054(7) 0.025(6) 0.015(5) 0.001(4) -0.008(5) -0.018(5)
C26 0.023(5) 0.023(5) 0.031(6) -0.009(4) 0.004(4) -0.013(4)
C27 0.018(4) 0.029(6) 0.020(5) 0.001(4) -0.011(4) -0.009(4)
C28 0.027(5) 0.019(5) 0.034(6) -0.008(5) -0.002(5) -0.006(4)
C29 0.049(7) 0.032(6) 0.025(6) 0.006(5) -0.021(5) -0.017(5)

loop_
_atom_type_symbol
_atom_type_description
_atom_type_scat_dispersion_real
_atom_type_scat_dispersion_imag
_atom_type_scat_source
C C 0.0033 0.0016 'International Tables Vol C Tables 4.2.6.8 and 6.1.1.4'
H H 0.0000 0.0000 'International Tables Vol C Tables 4.2.6.8 and 6.1.1.4'
N N 0.0061 0.0033 'International Tables Vol C Tables 4.2.6.8 and 6.1.1.4'
S S 0.1246 0.1234 'International Tables Vol C Tables 4.2.6.8 and 6.1.1.4'
Br Br -0.2901 2.4595 'International Tables Vol C Tables 4.2.6.8 and 6.1.1.4'
Pd Pd -0.9988 1.0072 'International Tables Vol C Tables 4.2.6.8 and 6.1.1.4'

loop_
_geom_angle_atom_site_label_1
_geom_angle_atom_site_label_2
_geom_angle_atom_site_label_3
_geom_angle
C1 Pd1 C17 179.5(4)
C1 Pd1 Br2 92.5(3)
C17 Pd1 Br2 87.9(2)
C1 Pd1 Br1 90.2(2)
C17 Pd1 Br1 89.4(2)
Br2 Pd1 Br1 177.17(5)
C13 S1 C14 101.6(5)
C1 N1 C2 109.5(7)
C1 N1 C8 123.8(7)
C2 N1 C8 126.7(7)
C1 N2 C7 110.0(8)
C1 N2 C12 123.9(7)
C7 N2 C12 125.8(7)
C17 N3 C18 109.6(7)
C17 N3 C24 122.7(7)
C18 N3 C24 127.7(7)
C17 N4 C23 108.7(7)
C17 N4 C27 122.2(7)
C23 N4 C27 129.1(8)
N2 C1 N1 107.2(8)
N2 C1 Pd1 125.8(6)
N1 C1 Pd1 126.9(6)
C7 C2 C3 121.9(8)
C7 C2 N1 106.6(7)
C3 C2 N1 131.5(8)
C2 C3 C4 116.1(9)
C2 C3 H3 122.0
C4 C3 H3 122.0
C3 C4 C5 122.1(9)
C3 C4 H4 119.0
C5 C4 H4 119.0
C6 C5 C4 121.1(9)
C6 C5 H5 119.5
C4 C5 H5 119.5
C5 C6 C7 116.7(9)
C5 C6 H6 121.7
C7 C6 H6 121.7
C2 C7 C6 122.1(8)
C2 C7 N2 106.6(8)
C6 C7 N2 131.2(9)
N1 C8 C9 112.4(7)
N1 C8 H8A 109.1
C9 C8 H8A 109.1
N1 C8 H8B 109.1
C9 C8 H8B 109.1
H8A C8 H8B 107.9
C11 C9 C8 108.8(8)
C11 C9 C10 110.8(8)
C8 C9 C10 111.8(8)
C11 C9 H9 108.4
C8 C9 H9 108.4
C10 C9 H9 108.4
C9 C10 H10A 109.5
C9 C10 H10B 109.5
H10A C10 H10B 109.5
C9 C10 H10C 109.5
H10A C10 H10C 109.5
H10B C10 H10C 109.5
C9 C11 H11A 109.5
C9 C11 H11B 109.5
H11A C11 H11B 109.5
C9 C11 H11C 109.5
H11A C11 H11C 109.5
H11B C11 H11C 109.5
N2 C12 C13 111.4(7)
N2 C12 H12A 109.4
C13 C12 H12A 109.4
N2 C12 H12B 109.4
C13 C12 H12B 109.4
H12A C12 H12B 108.0
C12 C13 S1 110.9(6)
C12 C13 H13A 109.5
S1 C13 H13A 109.5
C12 C13 H13B 109.5
S1 C13 H13B 109.5
H13A C13 H13B 108.1
C16 C14 C15 110.3(10)
C16 C14 S1 105.6(9)
C15 C14 S1 113.1(8)
C16 C14 H14 109.2
C15 C14 H14 109.2
S1 C14 H14 109.2
C14 C15 H15A 109.5
C14 C15 H15B 109.5
H15A C15 H15B 109.5
C14 C15 H15C 109.5
H15A C15 H15C 109.5
H15B C15 H15C 109.5
C14 C16 H16A 109.5
C14 C16 H16B 109.5
H16A C16 H16B 109.5
C14 C16 H16C 109.5
H16A C16 H16C 109.5
H16B C16 H16C 109.5
N3 C17 N4 108.3(7)
N3 C17 Pd1 124.5(7)
N4 C17 Pd1 127.2(6)
C23 C18 N3 106.9(7)
C23 C18 C19 122.1(8)
N3 C18 C19 130.9(8)
C20 C19 C18 116.1(9)
C20 C19 H19 121.9
C18 C19 H19 121.9
C19 C20 C21 122.0(8)
C19 C20 H20 119.0
C21 C20 H20 119.0
C22 C21 C20 121.8(9)
C22 C21 H21 119.1
C20 C21 H21 119.1
C21 C22 C23 115.9(9)
C21 C22 H22 122.0
C23 C22 H22 122.0
C18 C23 C22 122.1(8)
C18 C23 N4 106.5(8)
C22 C23 N4 131.5(9)
N3 C24 C26 112.1(7)
N3 C24 C25 111.3(7)
C26 C24 C25 113.8(8)
N3 C24 H24 106.3
C26 C24 H24 106.3
C25 C24 H24 106.3
C24 C25 H25A 109.5
C24 C25 H25B 109.5
H25A C25 H25B 109.5
C24 C25 H25C 109.5
H25A C25 H25C 109.5
H25B C25 H25C 109.5
C24 C26 H26A 109.5
C24 C26 H26B 109.5
H26A C26 H26B 109.5
C24 C26 H26C 109.5
H26A C26 H26C 109.5
H26B C26 H26C 109.5
N4 C27 C29 111.7(8)
N4 C27 C28 112.1(8)
C29 C27 C28 113.0(8)
N4 C27 H27 106.5
C29 C27 H27 106.5
C28 C27 H27 106.5
C27 C28 H28A 109.5
C27 C28 H28B 109.5
H28A C28 H28B 109.5
C27 C28 H28C 109.5
H28A C28 H28C 109.5
H28B C28 H28C 109.5
C27 C29 H29A 109.5
C27 C29 H29B 109.5
H29A C29 H29B 109.5
C27 C29 H29C 109.5
H29A C29 H29C 109.5
H29B C29 H29C 109.5

loop_
_geom_bond_atom_site_label_1
_geom_bond_atom_site_label_2
_geom_bond_distance
Pd1 C1 2.013(9)
Pd1 C17 2.023(9)
Pd1 Br2 2.4534(18)
Pd1 Br1 2.4557(19)
S1 C13 1.803(10)
S1 C14 1.814(11)
N1 C1 1.364(11)
N1 C2 1.407(10)
N1 C8 1.452(11)
N2 C1 1.340(11)
N2 C7 1.411(11)
N2 C12 1.457(11)
N3 C17 1.326(11)
N3 C18 1.391(11)
N3 C24 1.476(11)
N4 C17 1.344(11)
N4 C23 1.403(10)
N4 C27 1.476(11)
C2 C7 1.371(13)
C2 C3 1.389(12)
C3 C4 1.390(14)
C3 H3 0.9500
C4 C5 1.395(15)
C4 H4 0.9500
C5 C6 1.382(13)
C5 H5 0.9500
C6 C7 1.393(12)
C6 H6 0.9500
C8 C9 1.534(13)
C8 H8A 0.9900
C8 H8B 0.9900
C9 C11 1.519(14)
C9 C10 1.548(13)
C9 H9 1.0000
C10 H10A 0.9800
C10 H10B 0.9800
C10 H10C 0.9800
C11 H11A 0.9800
C11 H11B 0.9800
C11 H11C 0.9800
C12 C13 1.530(12)
C12 H12A 0.9900
C12 H12B 0.9900
C13 H13A 0.9900
C13 H13B 0.9900
C14 C16 1.525(16)
C14 C15 1.538(17)
C14 H14 1.0000
C15 H15A 0.9800
C15 H15B 0.9800
C15 H15C 0.9800
C16 H16A 0.9800
C16 H16B 0.9800
C16 H16C 0.9800
C18 C23 1.362(12)
C18 C19 1.403(12)
C19 C20 1.378(12)
C19 H19 0.9500
C20 C21 1.390(14)
C20 H20 0.9500
C21 C22 1.388(13)
C21 H21 0.9500
C22 C23 1.400(12)
C22 H22 0.9500
C24 C26 1.518(12)
C24 C25 1.521(13)
C24 H24 1.0000
C25 H25A 0.9800
C25 H25B 0.9800
C25 H25C 0.9800
C26 H26A 0.9800
C26 H26B 0.9800
C26 H26C 0.9800
C27 C29 1.522(14)
C27 C28 1.527(13)
C27 H27 1.0000
C28 H28A 0.9800
C28 H28B 0.9800
C28 H28C 0.9800
C29 H29A 0.9800
C29 H29B 0.9800
C29 H29C 0.9800
